data_2228576
loop_
_publ_author_name
'Braun, Julie'
'Boittiaux, Irving'
'Tilborg, Anaelle'
'Lambert, Didier'
'Wouters, Johan'

_publ_section_title
;
 The dicyclohexylamine salt of RG108
 (<i>N</i>-phthalyl-<small>L</small>-tryptophan), a potential
 epigenetic modulator
;
_journal_coeditor_code VM2050
_journal_issue 12
_journal_name_full 'Acta Crystallographica Section E'
_journal_page_first o3175
_journal_page_last o3176
_journal_paper_doi 10.1107/S160053681004626X
_journal_volume 66
_journal_year 2010
_chemical_formula_iupac 'C12 H24 N +, C19 H13 N2 O4 -, C3 H7 N O, H2 O'
_chemical_formula_moiety 'C12 H24 N +, C19 H13 N2 O4 -, C3 H7 N O, H2 O'
_chemical_formula_sum 'C34 H46 N4 O6'
_chemical_formula_weight 606.75
_chemical_name_systematic
;
dicyclohexylaminium
(<i>S</i>)-2-(1,3-dioxoisoindolin-2-yl)-3-(1<i>H</i>-indol-3-yl)propanoate
dimethylformamide solvate monohydrate
;
_space_group_IT_number 19
_symmetry_cell_setting orthorhombic
_symmetry_space_group_name_Hall 'P 2ac 2ab'
_symmetry_space_group_name_H-M 'P 21 21 21'
_atom_sites_solution_hydrogens geom
_atom_sites_solution_primary direct
_atom_sites_solution_secondary difmap
_audit_creation_method SHELXL-97
_cell_angle_alpha 90.00
_cell_angle_beta 90.00
_cell_angle_gamma 90.00
_cell_formula_units_Z 4
_cell_length_a 9.08840(10)
_cell_length_b 15.0206(3)
_cell_length_c 24.4749(5)
_cell_measurement_reflns_used 7270
_cell_measurement_temperature 293(2)
_cell_measurement_theta_max 67.2566
_cell_measurement_theta_min 3.4494
_cell_volume 3341.15(10)
_computing_cell_refinement
;
CrysAlis Pro (Oxford Diffraction, 2009)
;
_computing_data_collection
;
CrysAlis Pro (Oxford Diffraction, 2009)
;
_computing_data_reduction 'CrysAlis Pro (Oxford Diffraction, 2009)'
_computing_molecular_graphics 'ORTEPIII (Burnett & Johnson, 1996) and PLATON (Spek, 2009)'
_computing_publication_material 'SHELXL97 (Sheldrick, 2008)'
_computing_structure_refinement 'SHELXL97 (Sheldrick, 2008)'
_computing_structure_solution 'SHELXS97 (Sheldrick, 2008)'
_diffrn_ambient_temperature 293(2)
_diffrn_detector_area_resol_mean 10.3712
_diffrn_measured_fraction_theta_full 0.999
_diffrn_measured_fraction_theta_max 0.999
_diffrn_measurement_device_type
;
Oxford Diffraction Xcalibur diffractometer with a Ruby (Gemini ultra Cu)
detector
;
_diffrn_measurement_method \w
_diffrn_radiation_monochromator mirror
_diffrn_radiation_source 'Enhance Ultra (Cu) X-ray Source'
_diffrn_radiation_type CuK\a
_diffrn_radiation_wavelength 1.54184
_diffrn_reflns_av_R_equivalents 0.0263
_diffrn_reflns_av_sigmaI/netI 0.0356
_diffrn_reflns_limit_h_max 9
_diffrn_reflns_limit_h_min -10
_diffrn_reflns_limit_k_max 17
_diffrn_reflns_limit_k_min -15
_diffrn_reflns_limit_l_max 29
_diffrn_reflns_limit_l_min -28
_diffrn_reflns_number 13362
_diffrn_reflns_theta_full 67.37
_diffrn_reflns_theta_max 67.37
_diffrn_reflns_theta_min 3.45
_exptl_absorpt_coefficient_mu 0.671
_exptl_absorpt_correction_T_max 0.981
_exptl_absorpt_correction_T_min 0.967
_exptl_absorpt_correction_type multi-scan
_exptl_absorpt_process_details
;
(CrysAlisPro; Oxford Diffraction, 2009)
;
_exptl_crystal_colour yellow
_exptl_crystal_density_diffrn 1.206
_exptl_crystal_density_method 'not measured'
_exptl_crystal_description needle
_exptl_crystal_F_000 1304.0
_exptl_crystal_size_max 0.55
_exptl_crystal_size_mid 0.04
_exptl_crystal_size_min 0.03
_refine_diff_density_max 0.298
_refine_diff_density_min -0.268
_refine_ls_abs_structure_details 'Flack (1983), 2160 Friedel pairs'
_refine_ls_abs_structure_Flack 0.02(18)
_refine_ls_extinction_method none
_refine_ls_goodness_of_fit_ref 1.008
_refine_ls_hydrogen_treatment mixed
_refine_ls_matrix_type full
_refine_ls_number_parameters 409
_refine_ls_number_reflns 5552
_refine_ls_number_restraints 8
_refine_ls_restrained_S_all 1.007
_refine_ls_R_factor_all 0.0425
_refine_ls_R_factor_gt 0.0373
_refine_ls_shift/su_max 0.000
_refine_ls_shift/su_mean 0.000
_refine_ls_structure_factor_coef Fsqd
_refine_ls_weighting_details
;
calc
[1.00000+0.00000exp(0.00(sin\q/\l)^2^)]/
[\s^2^(Fo^2^)+0.0000+0.0000*P+(0.0611P)^2^+0.0400sin\q/\l]
where P = 0.33333Fo^2^ + 0.66667Fc^2^
;
_refine_ls_weighting_scheme calc
_refine_ls_wR_factor_gt 0.0920
_refine_ls_wR_factor_ref 0.0941
_reflns_number_gt 4936
_reflns_number_total 5552
_reflns_threshold_expression I>2sigma(I)
_cod_data_source_file vm2050.cif
_cod_data_source_block I
_cod_database_code 2228576
_cod_database_fobs_code 2228576

loop_
_symmetry_equiv_pos_as_xyz
'x, y, z'
'-x+1/2, -y, z+1/2'
'x+1/2, -y+1/2, -z'
'-x, y+1/2, -z+1/2'

loop_
_atom_site_type_symbol
_atom_site_label
_atom_site_fract_x
_atom_site_fract_y
_atom_site_fract_z
_atom_site_U_iso_or_equiv
_atom_site_adp_type
_atom_site_calc_flag
_atom_site_refinement_flags
_atom_site_occupancy
_atom_site_disorder_assembly
_atom_site_disorder_group
C C1 0.28198(19) 0.08359(12) 0.15901(7) 0.0255(4) Uani d . 1 . .
C C2 0.15124(19) 0.04587(13) 0.18771(7) 0.0281(4) Uani d . 1 . .
C C3 0.0899(2) -0.03769(15) 0.18579(8) 0.0371(4) Uani d . 1 . .
H H3 0.1306 -0.0828 0.1646 0.044 Uiso calc R 1 . .
C C4 -0.0364(2) -0.05175(17) 0.21717(10) 0.0471(6) Uani d . 1 . .
H H4 -0.0803 -0.1077 0.2171 0.056 Uiso calc R 1 . .
C C5 -0.0976(2) 0.01558(18) 0.24826(9) 0.0466(6) Uani d . 1 . .
H H5 -0.1820 0.0041 0.2686 0.056 Uiso calc R 1 . .
C C6 -0.0356(2) 0.09991(17) 0.24977(9) 0.0409(5) Uani d . 1 . .
H H6 -0.0774 0.1455 0.2703 0.049 Uiso calc R 1 . .
C C7 0.09121(18) 0.11355(14) 0.21952(7) 0.0293(4) Uani d . 1 . .
C C8 0.18476(18) 0.19374(14) 0.21386(7) 0.0276(4) Uani d . 1 . .
C C9 0.40737(17) 0.23259(12) 0.15742(7) 0.0245(4) Uani d . 1 . .
H H9 0.3868 0.2900 0.1749 0.029 Uiso calc R 1 . .
C C10 0.56294(17) 0.20499(14) 0.17540(7) 0.0283(4) Uani d . 1 . .
H H10A 0.5840 0.1463 0.1609 0.034 Uiso calc R 1 . .
H H10B 0.6334 0.2461 0.1596 0.034 Uiso calc R 1 . .
C C11 0.58403(18) 0.20322(13) 0.23613(8) 0.0300(4) Uani d . 1 . .
C C12 0.6295(2) 0.27212(15) 0.26820(8) 0.0382(5) Uani d . 1 . .
H H12 0.6514 0.3289 0.2553 0.046 Uiso calc R 1 . .
C C13 0.5969(2) 0.15904(15) 0.32564(8) 0.0365(4) Uani d . 1 . .
C C14 0.5908(2) 0.10309(17) 0.37118(9) 0.0444(5) Uani d . 1 . .
H H14 0.6146 0.1238 0.4059 0.053 Uiso calc R 1 . .
C C15 0.5484(2) 0.01611(17) 0.36273(9) 0.0464(6) Uani d . 1 . .
H H15 0.5429 -0.0226 0.3923 0.056 Uiso calc R 1 . .
C C16 0.5136(2) -0.01489(15) 0.31049(9) 0.0407(5) Uani d . 1 . .
H H16 0.4854 -0.0739 0.3059 0.049 Uiso calc R 1 . .
C C17 0.52024(19) 0.04037(14) 0.26543(8) 0.0329(4) Uani d . 1 . .
H H17 0.4971 0.0188 0.2309 0.039 Uiso calc R 1 . .
C C18 0.56222(18) 0.12900(14) 0.27259(7) 0.0297(4) Uani d . 1 . .
C C19 0.39345(18) 0.24740(12) 0.09508(7) 0.0251(4) Uani d . 1 . .
C C20 1.0315(2) 0.06650(15) 0.02751(8) 0.0362(4) Uani d . 1 . .
H H20A 1.1333 0.0726 0.0389 0.043 Uiso calc R 1 . .
H H20B 1.0264 0.0797 -0.0112 0.043 Uiso calc R 1 . .
C C21 0.9818(3) -0.02937(15) 0.03696(10) 0.0466(5) Uani d . 1 . .
H H21A 1.0377 -0.0688 0.0134 0.056 Uiso calc R 1 . .
H H21B 1.0017 -0.0460 0.0745 0.056 Uiso calc R 1 . .
C C22 0.8190(3) -0.04061(16) 0.02532(10) 0.0460(5) Uani d . 1 . .
H H22A 0.7894 -0.1011 0.0338 0.055 Uiso calc R 1 . .
H H22B 0.8004 -0.0301 -0.0132 0.055 Uiso calc R 1 . .
C C23 0.7290(2) 0.02426(15) 0.05937(9) 0.0417(5) Uani d . 1 . .
H H23A 0.6254 0.0169 0.0510 0.050 Uiso calc R 1 . .
H H23B 0.7431 0.0114 0.0979 0.050 Uiso calc R 1 . .
C C24 0.7748(2) 0.11973(14) 0.04766(8) 0.0325(4) Uani d . 1 . .
H H24A 0.7539 0.1338 0.0098 0.039 Uiso calc R 1 . .
H H24B 0.7179 0.1598 0.0704 0.039 Uiso calc R 1 . .
C C25 0.93764(19) 0.13371(13) 0.05872(7) 0.0277(4) Uani d . 1 . .
H H25 0.9559 0.1267 0.0979 0.033 Uiso calc R 1 . .
C C26 0.90346(18) 0.30325(13) 0.06517(7) 0.0265(4) Uani d . 1 . .
H H26 0.7980 0.2957 0.0582 0.032 Uiso calc R 1 . .
C C27 0.9557(2) 0.38741(14) 0.03688(8) 0.0350(4) Uani d . 1 . .
H H27A 0.9352 0.3831 -0.0019 0.042 Uiso calc R 1 . .
H H27B 1.0613 0.3931 0.0414 0.042 Uiso calc R 1 . .
C C28 0.8803(3) 0.46978(15) 0.06000(9) 0.0430(5) Uani d . 1 . .
H H28A 0.9198 0.5225 0.0425 0.052 Uiso calc R 1 . .
H H28B 0.7758 0.4671 0.0521 0.052 Uiso calc R 1 . .
C C29 0.9029(2) 0.47659(15) 0.12145(9) 0.0424(5) Uani d . 1 . .
H H29A 1.0063 0.4862 0.1293 0.051 Uiso calc R 1 . .
H H29B 0.8480 0.5270 0.1356 0.051 Uiso calc R 1 . .
C C30 0.8515(2) 0.39192(16) 0.14926(9) 0.0409(5) Uani d . 1 . .
H H30A 0.7461 0.3857 0.1443 0.049 Uiso calc R 1 . .
H H30B 0.8706 0.3963 0.1882 0.049 Uiso calc R 1 . .
C C31 0.92799(19) 0.30959(14) 0.12677(7) 0.0317(4) Uani d . 1 . .
H H31A 0.8892 0.2568 0.1445 0.038 Uiso calc R 1 . .
H H31B 1.0326 0.3129 0.1344 0.038 Uiso calc R 1 . .
N N1 0.29621(15) 0.17046(10) 0.17706(6) 0.0251(3) Uani d . 1 . .
N N2 0.6388(2) 0.24668(12) 0.32209(7) 0.0429(4) Uani d . 1 . .
H H2 0.6661 0.2799 0.3489 0.051 Uiso calc R 1 . .
N N3 0.98457(16) 0.22521(11) 0.04155(6) 0.0269(3) Uani d . 1 . .
O O1 0.36330(14) 0.04770(9) 0.12646(6) 0.0342(3) Uani d . 1 . .
O O2 0.17295(15) 0.26576(10) 0.23543(6) 0.0374(3) Uani d . 1 . .
O O3 0.50423(13) 0.27765(10) 0.07154(5) 0.0331(3) Uani d . 1 . .
O O4 0.27256(13) 0.23090(11) 0.07320(6) 0.0383(3) Uani d . 1 . .
O O5 0.1772(2) 0.13211(12) 0.59148(8) 0.0539(4) Uani d . 1 . .
O O99 0.0737(4) 0.1983(3) 0.49899(14) 0.0750(9) Uiso d PD 0.70 A 1
N N99 0.1552(5) 0.2310(3) 0.41554(16) 0.0510(11) Uiso d PD 0.70 A 1
C C88 0.1620(4) 0.2142(3) 0.46712(15) 0.0517(8) Uiso d PD 0.70 A 1
H H88 0.2571 0.2153 0.4812 0.062 Uiso calc PR 0.70 A 1
C C96 0.2644(6) 0.2521(4) 0.3781(2) 0.0796(13) Uiso d PD 0.70 A 1
H H96A 0.2211 0.2610 0.3428 0.119 Uiso calc PR 0.70 A 1
H H96B 0.3342 0.2042 0.3762 0.119 Uiso calc PR 0.70 A 1
H H96C 0.3136 0.3056 0.3894 0.119 Uiso calc PR 0.70 A 1
C C97 -0.0037(4) 0.2278(3) 0.39149(17) 0.0656(10) Uiso d PD 0.70 A 1
H H97A -0.0004 0.2411 0.3531 0.098 Uiso calc PR 0.70 A 1
H H97B -0.0642 0.2709 0.4098 0.098 Uiso calc PR 0.70 A 1
H H97C -0.0443 0.1694 0.3968 0.098 Uiso calc PR 0.70 A 1
O O99B 0.0109(6) 0.2045(4) 0.5007(2) 0.0357(11) Uiso d PD 0.30 B 2
N N99B 0.1149(8) 0.2235(5) 0.4188(3) 0.0317(18) Uiso d PD 0.30 B 2
C C88B 0.0171(12) 0.2275(8) 0.4510(4) 0.071(3) Uiso d PD 0.30 B 2
H H88B -0.0696 0.2516 0.4373 0.085 Uiso calc PR 0.30 B 2
C C96B 0.2691(11) 0.2064(7) 0.4520(4) 0.067(2) Uiso d PD 0.30 B 2
H H96D 0.3491 0.2029 0.4265 0.100 Uiso calc PR 0.30 B 2
H H96E 0.2624 0.1517 0.4721 0.100 Uiso calc PR 0.30 B 2
H H96F 0.2860 0.2548 0.4769 0.100 Uiso calc PR 0.30 B 2
C C97B 0.1649(19) 0.2484(12) 0.3692(7) 0.112(5) Uiso d PD 0.30 B 2
H H97D 0.2612 0.2238 0.3633 0.168 Uiso calc PR 0.30 B 2
H H97E 0.1701 0.3122 0.3674 0.168 Uiso calc PR 0.30 B 2
H H97F 0.0992 0.2270 0.3414 0.168 Uiso calc PR 0.30 B 2
H H5B 0.133(4) 0.145(3) 0.5631(15) 0.072(11) Uiso d . 1 . .
H H5C 0.150(4) 0.076(3) 0.5979(13) 0.072(10) Uiso d . 1 . .
H HN3B 1.077(3) 0.2319(16) 0.0481(9) 0.033(6) Uiso d . 1 . .
H HN3A 0.984(3) 0.2272(17) 0.0012(11) 0.046(6) Uiso d . 1 . .

loop_
_atom_site_aniso_label
_atom_site_aniso_U_11
_atom_site_aniso_U_22
_atom_site_aniso_U_33
_atom_site_aniso_U_12
_atom_site_aniso_U_13
_atom_site_aniso_U_23
C1 0.0274(8) 0.0247(9) 0.0245(8) -0.0008(8) -0.0019(7) -0.0009(7)
C2 0.0286(8) 0.0303(10) 0.0254(8) -0.0058(8) -0.0033(7) 0.0066(7)
C3 0.0407(10) 0.0347(11) 0.0358(10) -0.0087(9) -0.0072(8) 0.0085(8)
C4 0.0443(11) 0.0470(14) 0.0499(12) -0.0198(11) -0.0082(10) 0.0180(11)
C5 0.0300(9) 0.0640(16) 0.0456(12) -0.0128(11) 0.0021(8) 0.0228(12)
C6 0.0299(9) 0.0547(14) 0.0382(11) -0.0004(10) 0.0050(8) 0.0111(10)
C7 0.0259(8) 0.0376(11) 0.0242(9) -0.0010(8) -0.0007(7) 0.0052(8)
C8 0.0257(8) 0.0340(10) 0.0231(8) 0.0020(8) 0.0004(6) 0.0010(7)
C9 0.0256(8) 0.0243(9) 0.0235(8) -0.0044(7) 0.0028(6) 0.0002(7)
C10 0.0239(7) 0.0330(10) 0.0279(8) -0.0048(8) -0.0010(7) 0.0047(8)
C11 0.0274(8) 0.0323(10) 0.0303(9) -0.0040(8) -0.0033(7) 0.0067(8)
C12 0.0496(11) 0.0329(11) 0.0320(10) -0.0066(9) -0.0117(9) 0.0063(8)
C13 0.0405(9) 0.0386(12) 0.0305(9) -0.0040(9) -0.0032(8) 0.0047(8)
C14 0.0525(11) 0.0517(14) 0.0291(10) -0.0029(11) -0.0046(9) 0.0090(10)
C15 0.0509(12) 0.0486(14) 0.0397(11) -0.0048(11) -0.0007(9) 0.0212(10)
C16 0.0394(10) 0.0349(12) 0.0479(12) -0.0061(9) -0.0029(9) 0.0128(9)
C17 0.0296(8) 0.0345(11) 0.0345(10) -0.0036(8) -0.0009(7) 0.0025(8)
C18 0.0266(8) 0.0331(11) 0.0293(9) -0.0016(8) -0.0010(7) 0.0037(8)
C19 0.0260(8) 0.0242(9) 0.0251(8) 0.0023(7) -0.0001(6) 0.0000(7)
C20 0.0339(9) 0.0391(12) 0.0355(10) 0.0120(9) -0.0027(8) -0.0033(9)
C21 0.0586(13) 0.0366(13) 0.0445(12) 0.0161(11) -0.0031(10) -0.0029(10)
C22 0.0613(13) 0.0301(11) 0.0465(12) -0.0004(11) 0.0006(10) 0.0005(9)
C23 0.0467(11) 0.0334(12) 0.0450(12) -0.0015(10) 0.0041(9) 0.0059(9)
C24 0.0297(8) 0.0311(11) 0.0368(10) 0.0033(8) 0.0038(7) 0.0022(8)
C25 0.0309(9) 0.0303(10) 0.0219(8) 0.0057(8) -0.0011(7) 0.0008(7)
C26 0.0237(7) 0.0289(9) 0.0268(8) 0.0011(7) -0.0005(6) -0.0033(7)
C27 0.0409(10) 0.0352(11) 0.0290(9) -0.0018(9) -0.0006(8) 0.0002(8)
C28 0.0516(12) 0.0326(11) 0.0448(11) -0.0035(10) -0.0019(9) -0.0012(9)
C29 0.0456(10) 0.0364(12) 0.0452(11) -0.0059(10) 0.0020(9) -0.0125(10)
C30 0.0449(10) 0.0424(12) 0.0355(11) -0.0055(10) 0.0090(9) -0.0106(9)
C31 0.0295(8) 0.0382(11) 0.0274(9) -0.0010(8) 0.0012(7) -0.0028(8)
N1 0.0267(7) 0.0236(8) 0.0251(7) -0.0033(6) 0.0035(6) -0.0021(6)
N2 0.0647(11) 0.0360(10) 0.0280(8) -0.0077(9) -0.0123(8) 0.0022(7)
N3 0.0224(7) 0.0340(9) 0.0244(8) 0.0040(6) -0.0023(6) -0.0013(6)
O1 0.0384(6) 0.0295(7) 0.0346(7) -0.0011(6) 0.0070(6) -0.0068(6)
O2 0.0414(7) 0.0334(8) 0.0374(7) 0.0041(6) 0.0071(6) -0.0081(6)
O3 0.0316(6) 0.0428(8) 0.0247(6) -0.0066(6) 0.0013(5) 0.0054(6)
O4 0.0276(6) 0.0523(9) 0.0349(7) -0.0029(6) -0.0065(5) 0.0039(6)
O5 0.0860(13) 0.0317(9) 0.0442(10) 0.0013(9) 0.0080(9) 0.0005(7)

loop_
_atom_type_symbol
_atom_type_description
_atom_type_scat_dispersion_real
_atom_type_scat_dispersion_imag
_atom_type_scat_source
C C 0.0181 0.0091 'International Tables Vol C Tables 4.2.6.8 and 6.1.1.4'
H H 0.0000 0.0000 'International Tables Vol C Tables 4.2.6.8 and 6.1.1.4'
N N 0.0311 0.0180 'International Tables Vol C Tables 4.2.6.8 and 6.1.1.4'
O O 0.0492 0.0322 'International Tables Vol C Tables 4.2.6.8 and 6.1.1.4'

loop_
_geom_angle_atom_site_label_1
_geom_angle_atom_site_label_2
_geom_angle_atom_site_label_3
_geom_angle_site_symmetry_1
_geom_angle_site_symmetry_3
_geom_angle
_geom_angle_publ_flag
O1 C1 N1 . . 124.88(17) ?
O1 C1 C2 . . 128.72(18) ?
N1 C1 C2 . . 106.39(15) ?
C3 C2 C7 . . 121.81(17) ?
C3 C2 C1 . . 130.83(19) ?
C7 C2 C1 . . 107.35(16) ?
C2 C3 C4 . . 116.9(2) ?
C2 C3 H3 . . 121.5 ?
C4 C3 H3 . . 121.5 ?
C5 C4 C3 . . 121.5(2) ?
C5 C4 H4 . . 119.2 ?
C3 C4 H4 . . 119.2 ?
C4 C5 C6 . . 121.27(19) ?
C4 C5 H5 . . 119.4 ?
C6 C5 H5 . . 119.4 ?
C7 C6 C5 . . 117.3(2) ?
C7 C6 H6 . . 121.3 ?
C5 C6 H6 . . 121.3 ?
C6 C7 C2 . . 121.15(19) ?
C6 C7 C8 . . 130.40(19) ?
C2 C7 C8 . . 108.46(15) ?
O2 C8 N1 . . 124.68(17) ?
O2 C8 C7 . . 129.50(17) ?
N1 C8 C7 . . 105.82(16) ?
N1 C9 C10 . . 111.75(15) ?
N1 C9 C19 . . 111.15(14) ?
C10 C9 C19 . . 113.34(13) ?
N1 C9 H9 . . 106.7 ?
C10 C9 H9 . . 106.7 ?
C19 C9 H9 . . 106.7 ?
C11 C10 C9 . . 113.96(14) ?
C11 C10 H10A . . 108.8 ?
C9 C10 H10A . . 108.8 ?
C11 C10 H10B . . 108.8 ?
C9 C10 H10B . . 108.8 ?
H10A C10 H10B . . 107.7 ?
C12 C11 C18 . . 105.80(16) ?
C12 C11 C10 . . 126.61(18) ?
C18 C11 C10 . . 127.58(18) ?
C11 C12 N2 . . 111.09(18) ?
C11 C12 H12 . . 124.5 ?
N2 C12 H12 . . 124.5 ?
N2 C13 C14 . . 129.6(2) ?
N2 C13 C18 . . 108.08(17) ?
C14 C13 C18 . . 122.2(2) ?
C15 C14 C13 . . 117.5(2) ?
C15 C14 H14 . . 121.3 ?
C13 C14 H14 . . 121.3 ?
C14 C15 C16 . . 121.1(2) ?
C14 C15 H15 . . 119.4 ?
C16 C15 H15 . . 119.4 ?
C17 C16 C15 . . 121.4(2) ?
C17 C16 H16 . . 119.3 ?
C15 C16 H16 . . 119.3 ?
C16 C17 C18 . . 118.99(19) ?
C16 C17 H17 . . 120.5 ?
C18 C17 H17 . . 120.5 ?
C17 C18 C13 . . 118.79(18) ?
C17 C18 C11 . . 134.22(18) ?
C13 C18 C11 . . 106.97(17) ?
O3 C19 O4 . . 125.87(17) ?
O3 C19 C9 . . 116.25(15) ?
O4 C19 C9 . . 117.84(15) ?
C25 C20 C21 . . 112.50(17) ?
C25 C20 H20A . . 109.1 ?
C21 C20 H20A . . 109.1 ?
C25 C20 H20B . . 109.1 ?
C21 C20 H20B . . 109.1 ?
H20A C20 H20B . . 107.8 ?
C22 C21 C20 . . 111.41(18) ?
C22 C21 H21A . . 109.3 ?
C20 C21 H21A . . 109.3 ?
C22 C21 H21B . . 109.3 ?
C20 C21 H21B . . 109.3 ?
H21A C21 H21B . . 108.0 ?
C21 C22 C23 . . 110.53(19) ?
C21 C22 H22A . . 109.5 ?
C23 C22 H22A . . 109.5 ?
C21 C22 H22B . . 109.5 ?
C23 C22 H22B . . 109.5 ?
H22A C22 H22B . . 108.1 ?
C24 C23 C22 . . 110.70(17) ?
C24 C23 H23A . . 109.5 ?
C22 C23 H23A . . 109.5 ?
C24 C23 H23B . . 109.5 ?
C22 C23 H23B . . 109.5 ?
H23A C23 H23B . . 108.1 ?
C25 C24 C23 . . 111.33(16) ?
C25 C24 H24A . . 109.4 ?
C23 C24 H24A . . 109.4 ?
C25 C24 H24B . . 109.4 ?
C23 C24 H24B . . 109.4 ?
H24A C24 H24B . . 108.0 ?
N3 C25 C24 . . 110.73(15) ?
N3 C25 C20 . . 107.89(15) ?
C24 C25 C20 . . 111.34(16) ?
N3 C25 H25 . . 108.9 ?
C24 C25 H25 . . 108.9 ?
C20 C25 H25 . . 108.9 ?
N3 C26 C27 . . 108.74(14) ?
N3 C26 C31 . . 110.93(15) ?
C27 C26 C31 . . 110.66(16) ?
N3 C26 H26 . . 108.8 ?
C27 C26 H26 . . 108.8 ?
C31 C26 H26 . . 108.8 ?
C26 C27 C28 . . 111.49(16) ?
C26 C27 H27A . . 109.3 ?
C28 C27 H27A . . 109.3 ?
C26 C27 H27B . . 109.3 ?
C28 C27 H27B . . 109.3 ?
H27A C27 H27B . . 108.0 ?
C29 C28 C27 . . 111.16(18) ?
C29 C28 H28A . . 109.4 ?
C27 C28 H28A . . 109.4 ?
C29 C28 H28B . . 109.4 ?
C27 C28 H28B . . 109.4 ?
H28A C28 H28B . . 108.0 ?
C30 C29 C28 . . 110.23(18) ?
C30 C29 H29A . . 109.6 ?
C28 C29 H29A . . 109.6 ?
C30 C29 H29B . . 109.6 ?
C28 C29 H29B . . 109.6 ?
H29A C29 H29B . . 108.1 ?
C29 C30 C31 . . 112.23(16) ?
C29 C30 H30A . . 109.2 ?
C31 C30 H30A . . 109.2 ?
C29 C30 H30B . . 109.2 ?
C31 C30 H30B . . 109.2 ?
H30A C30 H30B . . 107.9 ?
C30 C31 C26 . . 109.94(16) ?
C30 C31 H31A . . 109.7 ?
C26 C31 H31A . . 109.7 ?
C30 C31 H31B . . 109.7 ?
C26 C31 H31B . . 109.7 ?
H31A C31 H31B . . 108.2 ?
C1 N1 C8 . . 111.92(15) ?
C1 N1 C9 . . 124.30(14) ?
C8 N1 C9 . . 123.65(15) ?
C13 N2 C12 . . 108.05(17) ?
C13 N2 H2 . . 126.0 ?
C12 N2 H2 . . 126.0 ?
C25 N3 C26 . . 117.94(14) ?
C25 N3 HN3B . . 109.4(16) ?
C26 N3 HN3B . . 108.4(16) ?
C25 N3 HN3A . . 107.8(15) ?
C26 N3 HN3A . . 110.9(15) ?
HN3B N3 HN3A . . 101(2) ?
H5B O5 H5C . . 103(3) ?
C88 N99 C96 . . 131.1(4) ?
C88 N99 C97 . . 114.1(4) ?
C96 N99 C97 . . 114.8(4) ?
O99 C88 N99 . . 132.4(4) ?
O99 C88 H88 . . 113.8 ?
N99 C88 H88 . . 113.8 ?
N99 C96 H96A . . 109.5 ?
N99 C96 H96B . . 109.5 ?
H96A C96 H96B . . 109.5 ?
N99 C96 H96C . . 109.5 ?
H96A C96 H96C . . 109.5 ?
H96B C96 H96C . . 109.5 ?
N99 C97 H97A . . 109.5 ?
N99 C97 H97B . . 109.5 ?
H97A C97 H97B . . 109.5 ?
N99 C97 H97C . . 109.5 ?
H97A C97 H97C . . 109.5 ?
H97B C97 H97C . . 109.5 ?
C88B N99B C97B . . 146.5(11) ?
C88B N99B C96B . . 108.5(8) ?
C97B N99B C96B . . 101.6(10) ?
N99B C88B O99B . . 131.1(10) ?
N99B C88B H88B . . 114.5 ?
O99B C88B H88B . . 114.5 ?
N99B C96B H96D . . 109.5 ?
N99B C96B H96E . . 109.5 ?
H96D C96B H96E . . 109.5 ?
N99B C96B H96F . . 109.5 ?
H96D C96B H96F . . 109.5 ?
H96E C96B H96F . . 109.5 ?
N99B C97B H97D . . 109.5 ?
N99B C97B H97E . . 109.5 ?
H97D C97B H97E . . 109.5 ?
N99B C97B H97F . . 109.5 ?
H97D C97B H97F . . 109.5 ?
H97E C97B H97F . . 109.5 ?

loop_
_geom_bond_atom_site_label_1
_geom_bond_atom_site_label_2
_geom_bond_site_symmetry_2
_geom_bond_distance
_geom_bond_publ_flag
C1 O1 . 1.213(2) ?
C1 N1 . 1.384(2) ?
C1 C2 . 1.492(3) ?
C2 C3 . 1.374(3) ?
C2 C7 . 1.392(3) ?
C3 C4 . 1.397(3) ?
C3 H3 . 0.9300 ?
C4 C5 . 1.383(4) ?
C4 H4 . 0.9300 ?
C5 C6 . 1.387(4) ?
C5 H5 . 0.9300 ?
C6 C7 . 1.385(3) ?
C6 H6 . 0.9300 ?
C7 C8 . 1.481(3) ?
C8 O2 . 1.209(2) ?
C8 N1 . 1.400(2) ?
C9 N1 . 1.457(2) ?
C9 C10 . 1.538(2) ?
C9 C19 . 1.547(2) ?
C9 H9 . 0.9800 ?
C10 C11 . 1.499(3) ?
C10 H10A . 0.9700 ?
C10 H10B . 0.9700 ?
C11 C12 . 1.363(3) ?
C11 C18 . 1.442(3) ?
C12 N2 . 1.376(3) ?
C12 H12 . 0.9300 ?
C13 N2 . 1.373(3) ?
C13 C14 . 1.397(3) ?
C13 C18 . 1.410(3) ?
C14 C15 . 1.378(4) ?
C14 H14 . 0.9300 ?
C15 C16 . 1.397(3) ?
C15 H15 . 0.9300 ?
C16 C17 . 1.381(3) ?
C16 H16 . 0.9300 ?
C17 C18 . 1.396(3) ?
C17 H17 . 0.9300 ?
C19 O3 . 1.246(2) ?
C19 O4 . 1.247(2) ?
C20 C25 . 1.527(3) ?
C20 C21 . 1.527(3) ?
C20 H20A . 0.9700 ?
C20 H20B . 0.9700 ?
C21 C22 . 1.517(3) ?
C21 H21A . 0.9700 ?
C21 H21B . 0.9700 ?
C22 C23 . 1.521(3) ?
C22 H22A . 0.9700 ?
C22 H22B . 0.9700 ?
C23 C24 . 1.521(3) ?
C23 H23A . 0.9700 ?
C23 H23B . 0.9700 ?
C24 C25 . 1.519(3) ?
C24 H24A . 0.9700 ?
C24 H24B . 0.9700 ?
C25 N3 . 1.499(3) ?
C25 H25 . 0.9800 ?
C26 N3 . 1.500(2) ?
C26 C27 . 1.517(3) ?
C26 C31 . 1.527(2) ?
C26 H26 . 0.9800 ?
C27 C28 . 1.524(3) ?
C27 H27A . 0.9700 ?
C27 H27B . 0.9700 ?
C28 C29 . 1.522(3) ?
C28 H28A . 0.9700 ?
C28 H28B . 0.9700 ?
C29 C30 . 1.516(3) ?
C29 H29A . 0.9700 ?
C29 H29B . 0.9700 ?
C30 C31 . 1.522(3) ?
C30 H30A . 0.9700 ?
C30 H30B . 0.9700 ?
C31 H31A . 0.9700 ?
C31 H31B . 0.9700 ?
N2 H2 . 0.8600 ?
N3 HN3B . 0.86(2) ?
N3 HN3A . 0.99(3) ?
O5 H5B . 0.82(4) ?
O5 H5C . 0.89(4) ?
O99 C88 . 1.145(5) ?
N99 C88 . 1.289(5) ?
N99 C96 . 1.387(7) ?
N99 C97 . 1.561(6) ?
C88 H88 . 0.9300 ?
C96 H96A . 0.9600 ?
C96 H96B . 0.9600 ?
C96 H96C . 0.9600 ?
C97 H97A . 0.9600 ?
C97 H97B . 0.9600 ?
C97 H97C . 0.9600 ?
O99B C88B . 1.266(12) ?
N99B C88B . 1.189(13) ?
N99B C97B . 1.350(18) ?
N99B C96B . 1.640(12) ?
C88B H88B . 0.9300 ?
C96B H96D . 0.9600 ?
C96B H96E . 0.9600 ?
C96B H96F . 0.9600 ?
C97B H97D . 0.9600 ?
C97B H97E . 0.9600 ?
C97B H97F . 0.9600 ?

loop_
_geom_hbond_atom_site_label_D
_geom_hbond_atom_site_label_H
_geom_hbond_atom_site_label_A
_geom_hbond_site_symmetry_D
_geom_hbond_site_symmetry_H
_geom_hbond_site_symmetry_A
_geom_hbond_distance_DH
_geom_hbond_distance_HA
_geom_hbond_distance_DA
_geom_hbond_angle_DHA
_geom_hbond_publ_flag
N3 HN3B O4 1_555 1_555 1_655 0.86(3) 1.88(3) 2.7309(19) 169(2) y
N2 H2 O5 1_555 1_555 3_556 0.86 1.97 2.813(3) 165 y
N3 HN3A O3 1_555 1_555 3_555 0.99(3) 1.79(3) 2.7740(19) 173(2) y
O5 H5B O99 1_555 1_555 1_555 0.83(4) 1.84(4) 2.645(4) 164(4) y
O5 H5C O1 1_555 1_555 2_555 0.89(4) 1.99(4) 2.857(2) 164(3) y
